data_7014138
loop_
_publ_author_name
'Humphrey, Simon M.'
'Mole, Richard A.'
'Rawson, Jeremy M.'
'Wood, Paul T.'

_publ_section_title
;
 Hydrothermal synthesis and magnetic properties of novel Mn(II) and
 Zn(II) materials with thiolato-carboxylate donor ligand frameworks.
;
_journal_issue 11
_journal_name_full 'Dalton transactions (Cambridge, England : 2003)'
_journal_page_first 1670
_journal_page_last 1678
_journal_paper_doi 10.1039/b401887g
_journal_year 2004
_chemical_formula_moiety 'C56 H34 Mn5 O18 S8'
_chemical_formula_sum 'C56 H34 Mn5 O18 S8'
_chemical_formula_weight 1526.01
_chemical_name_systematic
;
?
;
_space_group_IT_number 2
_symmetry_cell_setting triclinic
_symmetry_space_group_name_Hall '-P 1'
_symmetry_space_group_name_H-M 'P -1'
_atom_sites_solution_hydrogens geom
_atom_sites_solution_primary direct
_atom_sites_solution_secondary difmap
_audit_creation_method SHELXL-97
_cell_angle_alpha 82.3830(10)
_cell_angle_beta 86.7680(12)
_cell_angle_gamma 78.8418(8)
_cell_formula_units_Z 1
_cell_length_a 8.9619(2)
_cell_length_b 12.0924(3)
_cell_length_c 13.6786(4)
_cell_measurement_reflns_used 8544
_cell_measurement_temperature 180(2)
_cell_measurement_theta_max 27.88
_cell_measurement_theta_min 1.02
_cell_volume 1440.79(6)
_computing_cell_refinement 'HKL Scalepack (Otwinowski & Minor 1997)'
_computing_data_reduction
;
HKL Denzo and Scalepack (Otwinowski & Minor 1997)
;
_computing_publication_material 'SHELXL-97 (Sheldrick 1997)'
_computing_structure_refinement 'SHELXL-97 (Sheldrick 1997)'
_computing_structure_solution 'SIR-92 (Altomare et al. 1994)'
_diffrn_ambient_temperature 180(2)
_diffrn_measured_fraction_theta_full 0.989
_diffrn_measured_fraction_theta_max 0.989
_diffrn_measurement_device_type 'Nonius Kappa CCD'
_diffrn_measurement_method 'Thin slice \w and \f scans'
_diffrn_radiation_source 'fine-focus sealed tube'
_diffrn_radiation_type MoK\a
_diffrn_radiation_wavelength 0.71073
_diffrn_reflns_av_R_equivalents 0.0505
_diffrn_reflns_av_sigmaI/netI 0.0639
_diffrn_reflns_limit_h_max 11
_diffrn_reflns_limit_h_min -11
_diffrn_reflns_limit_k_max 15
_diffrn_reflns_limit_k_min -15
_diffrn_reflns_limit_l_max 18
_diffrn_reflns_limit_l_min -17
_diffrn_reflns_number 14738
_diffrn_reflns_theta_full 27.92
_diffrn_reflns_theta_max 27.92
_diffrn_reflns_theta_min 3.54
_exptl_absorpt_coefficient_mu 1.430
_exptl_absorpt_correction_T_max 0.908
_exptl_absorpt_correction_T_min 0.750
_exptl_absorpt_correction_type multi-scan
_exptl_absorpt_process_details
;
multi-scan from symmetry-related measurements
Sortav (Blessing 1995)
;
_exptl_crystal_colour colourless
_exptl_crystal_density_diffrn 1.759
_exptl_crystal_density_method 'not measured'
_exptl_crystal_description 'square plate'
_exptl_crystal_F_000 767
_exptl_crystal_size_max 0.23
_exptl_crystal_size_mid 0.18
_exptl_crystal_size_min 0.05
_refine_diff_density_max 0.666
_refine_diff_density_min -0.503
_refine_diff_density_rms 0.107
_refine_ls_extinction_method none
_refine_ls_goodness_of_fit_ref 1.035
_refine_ls_hydrogen_treatment mixed
_refine_ls_matrix_type full
_refine_ls_number_parameters 462
_refine_ls_number_reflns 6820
_refine_ls_number_restraints 0
_refine_ls_restrained_S_all 1.035
_refine_ls_R_factor_all 0.0662
_refine_ls_R_factor_gt 0.0428
_refine_ls_shift/su_max 0.001
_refine_ls_shift/su_mean 0.000
_refine_ls_structure_factor_coef Fsqd
_refine_ls_weighting_details 'calc w=1/[\s^2^(Fo^2^)+(0.0152P)^2^+2.3483P] where P=(Fo^2^+2Fc^2^)/3'
_refine_ls_weighting_scheme calc
_refine_ls_wR_factor_gt 0.0819
_refine_ls_wR_factor_ref 0.0927
_reflns_number_gt 5221
_reflns_number_total 6820
_reflns_threshold_expression >2sigma(I)
_cod_data_source_file b401887g.txt
_cod_data_source_block pw0312
_cod_original_sg_symbol_H-M P-1
_cod_database_code 7014138

loop_
_symmetry_equiv_pos_as_xyz
'x, y, z'
'-x, -y, -z'

loop_
_atom_site_label
_atom_site_type_symbol
_atom_site_fract_x
_atom_site_fract_y
_atom_site_fract_z
_atom_site_U_iso_or_equiv
_atom_site_adp_type
_atom_site_occupancy
_atom_site_symmetry_multiplicity
_atom_site_calc_flag
_atom_site_refinement_flags
_atom_site_disorder_assembly
_atom_site_disorder_group
Mn1 Mn 0.0000 -0.5000 0.5000 0.01763(14) Uani 1 2 d S . .
Mn2 Mn 0.36450(5) -0.52406(4) 0.59594(3) 0.01613(10) Uani 1 1 d . . .
Mn3 Mn 0.27373(5) -0.59319(4) 0.35546(3) 0.02057(11) Uani 1 1 d . . .
S1 S 0.39748(9) -0.90823(6) 0.67795(6) 0.02711(18) Uani 1 1 d . . .
S2 S 0.22639(10) -0.45117(8) 0.87289(6) 0.0321(2) Uani 1 1 d . . .
S3 S 0.44768(9) -0.07433(6) 0.65286(6) 0.02588(18) Uani 1 1 d . . .
S4 S 0.25963(10) -0.47832(7) 0.02160(6) 0.02937(19) Uani 1 1 d . . .
O1 O 0.0399(3) -0.62943(19) 0.62457(16) 0.0296(5) Uani 1 1 d . . .
O2 O 0.2873(2) -0.67255(17) 0.65641(16) 0.0244(5) Uani 1 1 d . . .
O3 O 0.1898(2) -0.40988(17) 0.67151(14) 0.0211(4) Uani 1 1 d . . .
O4 O -0.0459(2) -0.37930(17) 0.61395(14) 0.0213(4) Uani 1 1 d . . .
O5 O 0.5616(3) -0.27357(17) 0.59548(16) 0.0273(5) Uani 1 1 d . . .
O6 O 0.4564(2) -0.37504(16) 0.50368(14) 0.0195(4) Uani 1 1 d . . .
O7 O 0.4623(2) -0.45914(18) 0.30037(15) 0.0256(5) Uani 1 1 d . . .
O8 O 0.2953(3) -0.51333(19) 0.21424(15) 0.0296(5) Uani 1 1 d . . .
O9 O 0.2305(2) -0.49278(19) 0.46794(15) 0.0180(4) Uani 1 1 d . . .
H9 H 0.238(5) -0.437(3) 0.450(3) 0.032(12) Uiso 1 1 d . . .
C1 C 0.1221(3) -0.7878(2) 0.7406(2) 0.0186(6) Uani 1 1 d . . .
C2 C 0.2208(4) -0.8935(2) 0.7478(2) 0.0202(6) Uani 1 1 d . . .
C3 C 0.1793(4) -0.9840(3) 0.8103(2) 0.0274(7) Uani 1 1 d . . .
H3 H 0.246(4) -1.052(3) 0.815(2) 0.014(8) Uiso 1 1 d . . .
C4 C 0.0472(4) -0.9699(3) 0.8664(2) 0.0318(8) Uani 1 1 d . . .
H4 H 0.020(5) -1.031(3) 0.910(3) 0.048(11) Uiso 1 1 d . . .
C5 C -0.0498(4) -0.8644(3) 0.8621(2) 0.0305(8) Uani 1 1 d . . .
H5 H -0.146(5) -0.853(3) 0.900(3) 0.042(11) Uiso 1 1 d . . .
C6 C -0.0111(4) -0.7749(3) 0.7977(2) 0.0241(7) Uani 1 1 d . . .
H6 H -0.088(4) -0.701(3) 0.791(3) 0.038(10) Uiso 1 1 d . . .
C7 C 0.1522(3) -0.6890(2) 0.6683(2) 0.0194(6) Uani 1 1 d . . .
C8 C -0.0141(3) -0.3184(2) 0.7680(2) 0.0188(6) Uani 1 1 d . . .
C9 C 0.0533(4) -0.3475(3) 0.8597(2) 0.0223(6) Uani 1 1 d . . .
C10 C -0.0170(4) -0.2954(3) 0.9402(2) 0.0308(8) Uani 1 1 d . . .
H10 H 0.024(5) -0.317(3) 0.998(3) 0.040(11) Uiso 1 1 d . . .
C11 C -0.1488(4) -0.2155(3) 0.9299(3) 0.0372(9) Uani 1 1 d . . .
H11 H -0.195(5) -0.181(3) 0.986(3) 0.045(11) Uiso 1 1 d . . .
C12 C -0.2154(4) -0.1849(3) 0.8386(3) 0.0342(8) Uani 1 1 d . . .
H12 H -0.301(5) -0.127(3) 0.825(3) 0.042(11) Uiso 1 1 d . . .
C13 C -0.1489(4) -0.2370(3) 0.7590(2) 0.0260(7) Uani 1 1 d . . .
H13 H -0.195(4) -0.220(3) 0.697(3) 0.032(9) Uiso 1 1 d . . .
C14 C 0.0499(3) -0.3732(2) 0.6787(2) 0.0178(6) Uani 1 1 d . . .
C15 C 0.3519(3) -0.1772(2) 0.5026(2) 0.0207(6) Uani 1 1 d . . .
C16 C 0.3350(3) -0.0777(2) 0.5490(2) 0.0211(6) Uani 1 1 d . . .
C17 C 0.2285(4) 0.0165(3) 0.5129(3) 0.0277(7) Uani 1 1 d . . .
H17 H 0.212(4) 0.085(3) 0.543(3) 0.039(10) Uiso 1 1 d . . .
C18 C 0.1434(4) 0.0142(3) 0.4324(3) 0.0316(8) Uani 1 1 d . . .
H18 H 0.067(4) 0.081(3) 0.410(3) 0.034(10) Uiso 1 1 d . . .
C19 C 0.1614(4) -0.0819(3) 0.3852(3) 0.0318(8) Uani 1 1 d . . .
H19 H 0.098(5) -0.084(3) 0.329(3) 0.057(13) Uiso 1 1 d . . .
C20 C 0.2648(4) -0.1771(3) 0.4214(2) 0.0269(7) Uani 1 1 d . . .
H20 H 0.280(4) -0.241(3) 0.387(2) 0.026(9) Uiso 1 1 d . . .
C21 C 0.4636(3) -0.2817(2) 0.5357(2) 0.0199(6) Uani 1 1 d . . .
C22 C 0.4127(3) -0.3649(3) 0.1360(2) 0.0227(6) Uani 1 1 d . . .
C23 C 0.3540(4) -0.3658(3) 0.0428(2) 0.0243(7) Uani 1 1 d . . .
C24 C 0.3713(4) -0.2770(3) -0.0315(2) 0.0321(8) Uani 1 1 d . . .
H24 H 0.337(4) -0.281(3) -0.095(3) 0.032(10) Uiso 1 1 d . . .
C25 C 0.4411(4) -0.1898(3) -0.0127(3) 0.0387(9) Uani 1 1 d . . .
H25 H 0.455(4) -0.132(3) -0.065(3) 0.038(10) Uiso 1 1 d . . .
C26 C 0.4987(4) -0.1891(3) 0.0785(3) 0.0384(9) Uani 1 1 d . . .
H26 H 0.551(5) -0.127(3) 0.091(3) 0.052(12) Uiso 1 1 d . . .
C27 C 0.4843(4) -0.2767(3) 0.1520(3) 0.0306(8) Uani 1 1 d . . .
H27 H 0.523(4) -0.274(3) 0.210(3) 0.037(10) Uiso 1 1 d . . .
C28 C 0.3921(4) -0.4511(3) 0.2211(2) 0.0218(6) Uani 1 1 d . . .

loop_
_atom_site_aniso_label
_atom_site_aniso_U_11
_atom_site_aniso_U_22
_atom_site_aniso_U_33
_atom_site_aniso_U_23
_atom_site_aniso_U_13
_atom_site_aniso_U_12
Mn1 0.0142(3) 0.0231(3) 0.0148(3) -0.0013(2) -0.0026(2) -0.0016(2)
Mn2 0.0148(2) 0.0197(2) 0.0142(2) -0.00221(16) -0.00219(16) -0.00317(17)
Mn3 0.0190(2) 0.0249(2) 0.0164(2) -0.00199(17) -0.00146(18) -0.00063(18)
S1 0.0232(4) 0.0219(4) 0.0378(5) -0.0109(3) 0.0028(3) -0.0043(3)
S2 0.0317(5) 0.0422(5) 0.0189(4) -0.0101(3) -0.0093(3) 0.0083(4)
S3 0.0244(4) 0.0212(4) 0.0315(4) -0.0093(3) -0.0078(3) 0.0030(3)
S4 0.0350(5) 0.0353(5) 0.0182(4) -0.0032(3) -0.0095(3) -0.0052(4)
O1 0.0237(12) 0.0316(12) 0.0288(12) 0.0118(9) -0.0075(10) -0.0025(10)
O2 0.0220(12) 0.0211(11) 0.0299(12) 0.0011(9) -0.0034(9) -0.0057(9)
O3 0.0182(11) 0.0267(11) 0.0186(10) -0.0077(8) -0.0011(8) -0.0012(9)
O4 0.0200(11) 0.0291(11) 0.0162(10) -0.0066(8) -0.0056(8) -0.0039(9)
O5 0.0258(12) 0.0222(11) 0.0343(12) -0.0089(9) -0.0125(10) 0.0010(9)
O6 0.0194(11) 0.0185(10) 0.0216(10) -0.0058(8) 0.0020(8) -0.0049(8)
O7 0.0233(12) 0.0369(13) 0.0164(10) 0.0009(9) -0.0080(9) -0.0061(10)
O8 0.0349(14) 0.0387(13) 0.0187(11) 0.0009(9) -0.0058(10) -0.0174(11)
O9 0.0163(11) 0.0220(12) 0.0164(10) -0.0007(8) -0.0025(8) -0.0060(9)
C1 0.0229(16) 0.0177(14) 0.0152(13) -0.0018(11) -0.0026(11) -0.0037(11)
C2 0.0237(16) 0.0177(14) 0.0200(14) -0.0033(11) -0.0023(12) -0.0051(12)
C3 0.033(2) 0.0181(16) 0.0286(17) -0.0009(13) -0.0030(14) 0.0003(14)
C4 0.041(2) 0.0306(18) 0.0239(17) 0.0017(14) -0.0023(15) -0.0116(16)
C5 0.033(2) 0.0343(19) 0.0232(17) -0.0030(13) 0.0080(14) -0.0075(15)
C6 0.0273(18) 0.0220(16) 0.0200(15) -0.0008(12) 0.0014(13) 0.0011(13)
C7 0.0226(16) 0.0184(14) 0.0169(14) -0.0038(11) -0.0004(12) -0.0024(12)
C8 0.0172(15) 0.0230(15) 0.0175(14) -0.0059(11) -0.0021(11) -0.0047(11)
C9 0.0196(16) 0.0269(16) 0.0217(15) -0.0070(12) -0.0030(12) -0.0038(12)
C10 0.0275(19) 0.045(2) 0.0210(17) -0.0127(15) -0.0009(14) -0.0025(15)
C11 0.028(2) 0.054(2) 0.0316(19) -0.0223(17) 0.0058(15) -0.0013(16)
C12 0.0225(18) 0.039(2) 0.040(2) -0.0159(16) -0.0032(15) 0.0044(15)
C13 0.0250(18) 0.0295(17) 0.0247(16) -0.0066(13) -0.0043(13) -0.0048(13)
C14 0.0213(16) 0.0157(14) 0.0169(14) -0.0002(10) -0.0022(11) -0.0050(11)
C15 0.0177(15) 0.0210(15) 0.0223(15) -0.0017(11) -0.0009(12) -0.0015(12)
C16 0.0164(15) 0.0225(15) 0.0229(15) -0.0024(12) -0.0007(12) -0.0001(12)
C17 0.0272(18) 0.0202(16) 0.0333(18) -0.0035(13) 0.0009(14) 0.0012(13)
C18 0.0279(19) 0.0300(18) 0.0316(18) 0.0043(14) -0.0044(15) 0.0034(14)
C19 0.0296(19) 0.0355(19) 0.0284(18) 0.0002(14) -0.0089(15) -0.0017(15)
C20 0.0275(18) 0.0302(18) 0.0238(16) -0.0051(13) -0.0025(13) -0.0055(14)
C21 0.0196(16) 0.0205(15) 0.0196(14) -0.0040(11) 0.0004(12) -0.0027(12)
C22 0.0186(16) 0.0292(16) 0.0188(14) 0.0014(12) -0.0027(12) -0.0034(12)
C23 0.0196(16) 0.0375(18) 0.0141(14) -0.0016(12) -0.0007(12) -0.0019(13)
C24 0.0284(19) 0.048(2) 0.0165(16) 0.0057(14) -0.0046(14) -0.0050(16)
C25 0.030(2) 0.051(2) 0.034(2) 0.0154(17) -0.0065(16) -0.0163(17)
C26 0.035(2) 0.044(2) 0.037(2) 0.0085(16) -0.0078(16) -0.0190(17)
C27 0.0272(18) 0.040(2) 0.0257(17) 0.0022(14) -0.0099(14) -0.0114(15)
C28 0.0202(16) 0.0267(16) 0.0167(14) -0.0035(12) 0.0005(12) 0.0000(12)

loop_
_atom_type_symbol
_atom_type_description
_atom_type_scat_dispersion_real
_atom_type_scat_dispersion_imag
_atom_type_scat_source
C C 0.0033 0.0016 'International Tables Vol C Tables 4.2.6.8 and 6.1.1.4'
H H 0.0000 0.0000 'International Tables Vol C Tables 4.2.6.8 and 6.1.1.4'
O O 0.0106 0.0060 'International Tables Vol C Tables 4.2.6.8 and 6.1.1.4'
S S 0.1246 0.1234 'International Tables Vol C Tables 4.2.6.8 and 6.1.1.4'
Mn Mn 0.3368 0.7283 'International Tables Vol C Tables 4.2.6.8 and 6.1.1.4'

loop_
_geom_angle_atom_site_label_1
_geom_angle_atom_site_label_2
_geom_angle_atom_site_label_3
_geom_angle
_geom_angle_site_symmetry_1
_geom_angle_site_symmetry_3
_geom_angle_publ_flag
O9 Mn1 O9 180.00(11) . 2_546 ?
O9 Mn1 O1 84.09(8) . 2_546 ?
O9 Mn1 O1 95.91(8) 2_546 2_546 ?
O9 Mn1 O1 95.91(8) . . ?
O9 Mn1 O1 84.09(8) 2_546 . ?
O1 Mn1 O1 180.0 2_546 . ?
O9 Mn1 O4 81.41(8) . 2_546 ?
O9 Mn1 O4 98.59(8) 2_546 2_546 ?
O1 Mn1 O4 84.66(8) 2_546 2_546 ?
O1 Mn1 O4 95.34(8) . 2_546 ?
O9 Mn1 O4 98.59(8) . . ?
O9 Mn1 O4 81.41(8) 2_546 . ?
O1 Mn1 O4 95.34(8) 2_546 . ?
O1 Mn1 O4 84.66(8) . . ?
O4 Mn1 O4 180.00(11) 2_546 . ?
O9 Mn1 Mn3 39.47(6) . . ?
O9 Mn1 Mn3 140.53(6) 2_546 . ?
O1 Mn1 Mn3 79.94(6) 2_546 . ?
O1 Mn1 Mn3 100.06(6) . . ?
O4 Mn1 Mn3 42.09(5) 2_546 . ?
O4 Mn1 Mn3 137.91(5) . . ?
O9 Mn1 Mn3 140.53(6) . 2_546 ?
O9 Mn1 Mn3 39.47(6) 2_546 2_546 ?
O1 Mn1 Mn3 100.06(6) 2_546 2_546 ?
O1 Mn1 Mn3 79.94(6) . 2_546 ?
O4 Mn1 Mn3 137.91(5) 2_546 2_546 ?
O4 Mn1 Mn3 42.09(5) . 2_546 ?
Mn3 Mn1 Mn3 180.000(12) . 2_546 ?
O2 Mn2 O7 95.02(8) . 2_646 ?
O2 Mn2 O9 95.90(8) . . ?
O7 Mn2 O9 166.24(8) 2_646 . ?
O2 Mn2 O3 94.87(8) . . ?
O7 Mn2 O3 97.07(8) 2_646 . ?
O9 Mn2 O3 90.33(8) . . ?
O2 Mn2 O6 91.44(8) . 2_646 ?
O7 Mn2 O6 87.75(8) 2_646 2_646 ?
O9 Mn2 O6 83.63(8) . 2_646 ?
O3 Mn2 O6 171.69(7) . 2_646 ?
O2 Mn2 O6 169.86(8) . . ?
O7 Mn2 O6 90.47(8) 2_646 . ?
O9 Mn2 O6 77.53(8) . . ?
O3 Mn2 O6 92.90(7) . . ?
O6 Mn2 O6 80.24(7) 2_646 . ?
O5 Mn3 O8 118.66(10) 2_646 . ?
O5 Mn3 O9 105.75(9) 2_646 . ?
O8 Mn3 O9 117.50(9) . . ?
O5 Mn3 O4 114.68(9) 2_646 2_546 ?
O8 Mn3 O4 110.63(9) . 2_546 ?
O9 Mn3 O4 84.93(8) . 2_546 ?
O5 Mn3 Mn1 120.34(7) 2_646 . ?
O8 Mn3 Mn1 120.87(7) . . ?
O9 Mn3 Mn1 40.50(6) . . ?
O4 Mn3 Mn1 44.58(5) 2_546 . ?
C2 S1 S3 105.44(10) . 1_545 ?
C9 S2 S4 104.25(11) . 1_556 ?
C16 S3 S1 103.65(10) . 1_565 ?
C23 S4 S2 103.80(10) . 1_554 ?
C7 O1 Mn1 137.2(2) . . ?
C7 O2 Mn2 128.55(19) . . ?
C14 O3 Mn2 143.74(19) . . ?
C14 O4 Mn3 125.74(18) . 2_546 ?
C14 O4 Mn1 123.98(19) . . ?
Mn3 O4 Mn1 93.33(8) 2_546 . ?
C21 O5 Mn3 122.52(19) . 2_646 ?
C21 O6 Mn2 126.92(18) . 2_646 ?
C21 O6 Mn2 124.26(18) . . ?
Mn2 O6 Mn2 99.76(7) 2_646 . ?
C28 O7 Mn2 163.2(2) . 2_646 ?
C28 O8 Mn3 103.97(18) . . ?
Mn3 O9 Mn1 100.04(9) . . ?
Mn3 O9 Mn2 122.41(11) . . ?
Mn1 O9 Mn2 113.21(9) . . ?
C6 C1 C2 119.5(3) . . ?
C6 C1 C7 118.5(3) . . ?
C2 C1 C7 121.9(3) . . ?
C3 C2 C1 118.8(3) . . ?
C3 C2 S1 121.8(2) . . ?
C1 C2 S1 119.4(2) . . ?
C4 C3 C2 121.0(3) . . ?
C3 C4 C5 120.8(3) . . ?
C6 C5 C4 118.4(3) . . ?
C1 C6 C5 121.5(3) . . ?
O1 C7 O2 125.3(3) . . ?
O1 C7 C1 116.6(3) . . ?
O2 C7 C1 118.1(3) . . ?
C9 C8 C13 119.1(3) . . ?
C9 C8 C14 122.5(3) . . ?
C13 C8 C14 118.4(3) . . ?
C8 C9 C10 118.8(3) . . ?
C8 C9 S2 119.9(2) . . ?
C10 C9 S2 121.2(2) . . ?
C11 C10 C9 121.2(3) . . ?
C10 C11 C12 120.2(3) . . ?
C13 C12 C11 119.2(3) . . ?
C12 C13 C8 121.4(3) . . ?
O3 C14 O4 124.4(3) . . ?
O3 C14 C8 119.2(3) . . ?
O4 C14 C8 116.5(3) . . ?
C20 C15 C16 119.3(3) . . ?
C20 C15 C21 118.5(3) . . ?
C16 C15 C21 122.2(3) . . ?
C17 C16 C15 118.3(3) . . ?
C17 C16 S3 121.3(2) . . ?
C15 C16 S3 120.4(2) . . ?
C18 C17 C16 121.2(3) . . ?
C17 C18 C19 120.9(3) . . ?
C18 C19 C20 118.6(3) . . ?
C19 C20 C15 121.6(3) . . ?
O5 C21 O6 122.8(3) . . ?
O5 C21 C15 117.5(3) . . ?
O6 C21 C15 119.7(3) . . ?
C27 C22 C23 119.6(3) . . ?
C27 C22 C28 118.0(3) . . ?
C23 C22 C28 122.2(3) . . ?
C24 C23 C22 118.2(3) . . ?
C24 C23 S4 121.7(2) . . ?
C22 C23 S4 120.1(2) . . ?
C25 C24 C23 120.7(3) . . ?
C26 C25 C24 121.1(3) . . ?
C25 C26 C27 118.9(3) . . ?
C26 C27 C22 121.5(3) . . ?
O8 C28 O7 120.4(3) . . ?
O8 C28 C22 117.8(3) . . ?
O7 C28 C22 121.7(3) . . ?

loop_
_geom_bond_atom_site_label_1
_geom_bond_atom_site_label_2
_geom_bond_distance
_geom_bond_site_symmetry_2
_geom_bond_publ_flag
Mn1 O9 2.103(2) . ?
Mn1 O9 2.103(2) 2_546 ?
Mn1 O1 2.151(2) 2_546 ?
Mn1 O1 2.151(2) . ?
Mn1 O4 2.242(2) 2_546 ?
Mn1 O4 2.242(2) . ?
Mn1 Mn3 3.1891(5) . ?
Mn1 Mn3 3.1891(5) 2_546 ?
Mn2 O2 2.100(2) . ?
Mn2 O7 2.124(2) 2_646 ?
Mn2 O9 2.130(2) . ?
Mn2 O3 2.187(2) . ?
Mn2 O6 2.315(2) 2_646 ?
Mn2 O6 2.3179(19) . ?
Mn3 O5 2.032(2) 2_646 ?
Mn3 O8 2.058(2) . ?
Mn3 O9 2.059(2) . ?
Mn3 O4 2.141(2) 2_546 ?
S1 C2 1.794(3) . ?
S1 S3 2.0420(11) 1_545 ?
S2 C9 1.797(3) . ?
S2 S4 2.0463(11) 1_556 ?
S3 C16 1.798(3) . ?
S3 S1 2.0420(11) 1_565 ?
S4 C23 1.797(3) . ?
S4 S2 2.0463(11) 1_554 ?
O1 C7 1.251(4) . ?
O2 C7 1.262(4) . ?
O3 C14 1.249(4) . ?
O4 C14 1.286(3) . ?
O4 Mn3 2.141(2) 2_546 ?
O5 C21 1.259(4) . ?
O5 Mn3 2.032(2) 2_646 ?
O6 C21 1.277(3) . ?
O6 Mn2 2.315(2) 2_646 ?
O7 C28 1.268(3) . ?
O7 Mn2 2.124(2) 2_646 ?
O8 C28 1.268(4) . ?
C1 C6 1.384(4) . ?
C1 C2 1.401(4) . ?
C1 C7 1.504(4) . ?
C2 C3 1.393(4) . ?
C3 C4 1.369(5) . ?
C4 C5 1.394(5) . ?
C5 C6 1.387(4) . ?
C8 C9 1.395(4) . ?
C8 C13 1.403(4) . ?
C8 C14 1.501(4) . ?
C9 C10 1.399(4) . ?
C10 C11 1.375(5) . ?
C11 C12 1.389(5) . ?
C12 C13 1.378(5) . ?
C15 C20 1.393(4) . ?
C15 C16 1.412(4) . ?
C15 C21 1.488(4) . ?
C16 C17 1.391(4) . ?
C17 C18 1.380(5) . ?
C18 C19 1.382(5) . ?
C19 C20 1.384(5) . ?
C22 C27 1.393(5) . ?
C22 C23 1.408(4) . ?
C22 C28 1.484(4) . ?
C23 C24 1.403(4) . ?
C24 C25 1.384(5) . ?
C25 C26 1.379(5) . ?
C26 C27 1.381(5) . ?
